data_7123081
loop_
_publ_author_name
'Zhang, Ying'
'Shen, Hong-Cheng'
'Li, Yang-Yang'
'Huang, Yong-Shuang'
'Han, Zhiyong'
'Wu, Xiang'

_publ_section_title
;
 Access to Chiral Tetrahydrofluorenes through Palladium-Catalyzed
 Enantioselective Tandem Intramolecular Heck/Tsuji--Trost Reaction
;
_journal_name_full 'Chemical Communications'
_journal_paper_doi 10.1039/C9CC01379B
_journal_year 2019
_chemical_absolute_configuration rmad
_chemical_formula_moiety 'C33 H36 O4'
_chemical_formula_sum 'C33 H36 O4'
_chemical_formula_weight 496.62
_space_group_crystal_system monoclinic
_space_group_IT_number 4
_space_group_name_Hall 'P 2yb'
_space_group_name_H-M_alt 'P 1 21 1'
_symmetry_space_group_name_Hall 'P 2yb'
_symmetry_space_group_name_H-M 'P 1 21 1'
_atom_sites_solution_hydrogens geom
_atom_sites_solution_primary dual
_audit_block_doi 10.5517/ccdc.csd.cc2138wb
_audit_creation_date 2018-09-17
_audit_creation_method
;
Olex2 1.2
(compiled 2018.05.29 svn.r3508 for OlexSys, GUI svn.r5506)
;
_audit_update_record
;
2018-11-20 deposited with the CCDC.    2019-03-05 downloaded from the CCDC.
;
_cell_angle_alpha 90
_cell_angle_beta 96.5050(10)
_cell_angle_gamma 90
_cell_formula_units_Z 2
_cell_length_a 6.83500(10)
_cell_length_b 7.9694(2)
_cell_length_c 24.6235(5)
_cell_measurement_reflns_used 9950
_cell_measurement_temperature 170(2)
_cell_measurement_theta_max 54.945
_cell_measurement_theta_min 3.14
_cell_volume 1332.63(5)
_computing_cell_refinement 'SAINT v8.37A (Bruker, 2015)'
_computing_data_reduction 'SAINT v8.37A (Bruker, 2015)'
_computing_molecular_graphics 'Olex2 (Dolomanov et al., 2009)'
_computing_publication_material 'Olex2 (Dolomanov et al., 2009)'
_computing_structure_refinement 'ShelXL (Sheldrick, 2015)'
_computing_structure_solution 'ShelXT (Sheldrick, 2015)'
_diffrn_ambient_temperature 170.0
_diffrn_measured_fraction_theta_full 0.990
_diffrn_measured_fraction_theta_max 0.989
_diffrn_measurement_device_type 'Bruker D8 Venture'
_diffrn_measurement_method '\f and \w scans'
_diffrn_radiation_type GaK\a
_diffrn_radiation_wavelength 1.34139
_diffrn_reflns_av_R_equivalents 0.0473
_diffrn_reflns_av_unetI/netI 0.0438
_diffrn_reflns_Laue_measured_fraction_full 0.990
_diffrn_reflns_Laue_measured_fraction_max 0.989
_diffrn_reflns_limit_h_max 8
_diffrn_reflns_limit_h_min -8
_diffrn_reflns_limit_k_max 9
_diffrn_reflns_limit_k_min -9
_diffrn_reflns_limit_l_max 30
_diffrn_reflns_limit_l_min -29
_diffrn_reflns_number 16789
_diffrn_reflns_point_group_measured_fraction_full 0.975
_diffrn_reflns_point_group_measured_fraction_max 0.970
_diffrn_reflns_theta_full 53.594
_diffrn_reflns_theta_max 54.936
_diffrn_reflns_theta_min 4.718
_diffrn_standards_number 0
_exptl_absorpt_coefficient_mu 0.406
_exptl_absorpt_correction_T_max 0.7508
_exptl_absorpt_correction_T_min 0.5224
_exptl_absorpt_correction_type multi-scan
_exptl_absorpt_process_details
'SADABS-2016/2 (Bruker,2016/2) was used for absorption correction. wR2(int) was 0.1622 before and 0.0811 after correction. The Ratio of minimum to maximum transmission is 0.6958. The \l/2 correction factor is Not present.'
_exptl_crystal_colour colourless
_exptl_crystal_colour_primary colourless
_exptl_crystal_density_diffrn 1.238
_exptl_crystal_description plate
_exptl_crystal_F_000 532
_exptl_crystal_size_max 0.15
_exptl_crystal_size_mid 0.1
_exptl_crystal_size_min 0.03
_refine_diff_density_max 0.225
_refine_diff_density_min -0.252
_refine_diff_density_rms 0.041
_refine_ls_abs_structure_details
;
 Flack x determined using 2049 quotients [(I+)-(I-)]/[(I+)+(I-)]
 (Parsons, Flack and Wagner, Acta Cryst. B69 (2013) 249-259).
;
_refine_ls_abs_structure_Flack 0.06(12)
_refine_ls_extinction_method none
_refine_ls_goodness_of_fit_ref 1.058
_refine_ls_hydrogen_treatment constr
_refine_ls_matrix_type full
_refine_ls_number_parameters 336
_refine_ls_number_reflns 4937
_refine_ls_number_restraints 1
_refine_ls_restrained_S_all 1.058
_refine_ls_R_factor_all 0.0428
_refine_ls_R_factor_gt 0.0416
_refine_ls_shift/su_max 0.000
_refine_ls_shift/su_mean 0.000
_refine_ls_structure_factor_coef Fsqd
_refine_ls_weighting_details 'w=1/[\s^2^(Fo^2^)+(0.0602P)^2^+0.2846P] where P=(Fo^2^+2Fc^2^)/3'
_refine_ls_weighting_scheme calc
_refine_ls_wR_factor_gt 0.1107
_refine_ls_wR_factor_ref 0.1121
_reflns_Friedel_coverage 0.819
_reflns_Friedel_fraction_full 0.956
_reflns_Friedel_fraction_max 0.946
_reflns_number_gt 4781
_reflns_number_total 4937
_reflns_threshold_expression 'I > 2\s(I)'
_cod_data_source_file c9cc01379b2.cif
_cod_data_source_block mjl18438_0m
_cod_database_code 7123081
_shelx_shelxl_version_number 2016/6
_shelx_space_group_comment
;
The symmetry employed for this shelxl refinement is uniquely defined
by the following loop, which should always be used as a source of
symmetry information in preference to the above space-group names.
They are only intended as comments.
;
_shelx_estimated_absorpt_t_max 0.988
_shelx_estimated_absorpt_t_min 0.942
_olex2_refinement_description
;
1. Fixed Uiso
 At 1.2 times of:
  All C(H) groups, All C(H,H) groups
 At 1.5 times of:
  All C(H,H,H) groups
2.a Ternary CH refined with riding coordinates:
 C1(H1), C12(H12), C19(H19), C20(H20), C24(H24)
2.b Secondary CH2 refined with riding coordinates:
 C5(H5A,H5B), C13(H13A,H13B), C17(H17A,H17B), C18(H18A,H18B), C26(H26A,H26B),
 C27(H27A,H27B), C29(H29A,H29B), C30(H30A,H30B)
2.c Aromatic/amide H refined with riding coordinates:
 C2(H2), C3(H3), C7(H7), C8(H8), C9(H9), C10(H10), C15(H15), C22(H22), C23(H23)
2.d Idealised Me refined as rotating group:
 C31(H31A,H31B,H31C), C33(H33A,H33B,H33C)
;
_olex2_submission_special_instructions 'No special instructions were received'

loop_
_space_group_symop_operation_xyz
'x, y, z'
'-x, y+1/2, -z'

loop_
_atom_site_label
_atom_site_type_symbol
_atom_site_fract_x
_atom_site_fract_y
_atom_site_fract_z
_atom_site_U_iso_or_equiv
_atom_site_adp_type
_atom_site_occupancy
_atom_site_site_symmetry_order
_atom_site_calc_flag
_atom_site_refinement_flags_posn
O1 O -0.1671(2) 0.4918(2) 0.22896(6) 0.0320(4) Uani 1 1 d .
O2 O 1.0472(3) -0.2042(3) 0.08643(9) 0.0480(5) Uani 1 1 d .
O3 O -0.1771(4) 1.0380(3) 0.33806(10) 0.0588(6) Uani 1 1 d .
O4 O -0.4786(3) 1.0273(3) 0.36413(10) 0.0518(6) Uani 1 1 d .
C1 C -0.1927(3) 0.5149(3) 0.28572(9) 0.0281(5) Uani 1 1 d .
H1 H -0.176147 0.404983 0.305314 0.034 Uiso 1 1 calc R
C2 C -0.3989(3) 0.5765(3) 0.28643(10) 0.0290(5) Uani 1 1 d .
H2 H -0.498956 0.531682 0.260553 0.035 Uiso 1 1 calc R
C3 C -0.4488(4) 0.6909(3) 0.32146(10) 0.0302(5) Uani 1 1 d .
H3 H -0.582977 0.724238 0.318715 0.036 Uiso 1 1 calc R
C4 C -0.3077(4) 0.7720(3) 0.36549(10) 0.0300(5) Uani 1 1 d .
C5 C -0.3750(4) 0.7338(4) 0.42244(11) 0.0372(6) Uani 1 1 d .
H5A H -0.335968 0.825060 0.448741 0.045 Uiso 1 1 calc R
H5B H -0.519446 0.718227 0.419837 0.045 Uiso 1 1 calc R
C6 C -0.2685(5) 0.5742(4) 0.43879(11) 0.0397(6) Uani 1 1 d .
C7 C -0.3072(6) 0.4590(5) 0.47843(13) 0.0570(9) Uani 1 1 d .
H7 H -0.414075 0.475973 0.499350 0.068 Uiso 1 1 calc R
C8 C -0.1888(8) 0.3200(5) 0.48701(16) 0.0723(12) Uani 1 1 d .
H8 H -0.215610 0.239090 0.513522 0.087 Uiso 1 1 calc R
C9 C -0.0320(7) 0.2972(5) 0.45750(16) 0.0743(13) Uani 1 1 d .
H9 H 0.050050 0.201582 0.464326 0.089 Uiso 1 1 calc R
C10 C 0.0086(5) 0.4126(5) 0.41763(13) 0.0592(10) Uani 1 1 d .
H10 H 0.116246 0.395273 0.397007 0.071 Uiso 1 1 calc R
C11 C -0.1109(4) 0.5532(4) 0.40859(10) 0.0399(6) Uani 1 1 d .
C12 C -0.1004(4) 0.6942(4) 0.36807(11) 0.0339(6) Uani 1 1 d .
H12 H -0.001949 0.778513 0.384082 0.041 Uiso 1 1 calc R
C13 C -0.0452(4) 0.6403(4) 0.31219(11) 0.0361(6) Uani 1 1 d .
H13A H -0.041795 0.740029 0.288326 0.043 Uiso 1 1 calc R
H13B H 0.087709 0.589404 0.316564 0.043 Uiso 1 1 calc R
C14 C 0.0011(3) 0.4094(3) 0.21709(9) 0.0266(5) Uani 1 1 d .
C15 C 0.0977(3) 0.4788(3) 0.17631(9) 0.0269(5) Uani 1 1 d .
H15 H 0.052220 0.582111 0.160250 0.032 Uiso 1 1 calc R
C16 C 0.2604(3) 0.4007(3) 0.15822(9) 0.0241(5) Uani 1 1 d .
C17 C 0.3546(3) 0.4844(3) 0.11241(10) 0.0286(5) Uani 1 1 d .
H17A H 0.361113 0.606846 0.119116 0.034 Uiso 1 1 calc R
H17B H 0.270341 0.465538 0.077524 0.034 Uiso 1 1 calc R
C18 C 0.5605(3) 0.4197(3) 0.10690(9) 0.0254(5) Uani 1 1 d .
H18A H 0.653899 0.463900 0.137198 0.031 Uiso 1 1 calc R
H18B H 0.603263 0.459355 0.072013 0.031 Uiso 1 1 calc R
C19 C 0.5621(3) 0.2282(3) 0.10829(9) 0.0217(5) Uani 1 1 d .
H19 H 0.457552 0.185753 0.079913 0.026 Uiso 1 1 calc R
C20 C 0.5158(3) 0.1665(3) 0.16501(9) 0.0227(5) Uani 1 1 d .
H20 H 0.625977 0.207183 0.191976 0.027 Uiso 1 1 calc R
C21 C 0.3286(3) 0.2474(3) 0.18118(9) 0.0234(5) Uani 1 1 d .
C22 C 0.2260(4) 0.1787(3) 0.22217(10) 0.0279(5) Uani 1 1 d .
H22 H 0.269205 0.074671 0.238107 0.033 Uiso 1 1 calc R
C23 C 0.0635(4) 0.2570(3) 0.24038(9) 0.0300(5) Uani 1 1 d .
H23 H -0.003255 0.207401 0.268137 0.036 Uiso 1 1 calc R
C24 C 0.7578(3) 0.1537(3) 0.09753(9) 0.0220(5) Uani 1 1 d .
H24 H 0.854295 0.185066 0.129510 0.026 Uiso 1 1 calc R
C25 C 0.7516(3) -0.0393(3) 0.09619(9) 0.0236(5) Uani 1 1 d .
C26 C 0.7110(4) -0.1033(3) 0.15215(10) 0.0287(5) Uani 1 1 d .
H26A H 0.822262 -0.073083 0.179719 0.034 Uiso 1 1 calc R
H26B H 0.699859 -0.227194 0.151200 0.034 Uiso 1 1 calc R
C27 C 0.5192(4) -0.0271(3) 0.16862(10) 0.0287(5) Uani 1 1 d .
H27A H 0.503421 -0.061255 0.206537 0.034 Uiso 1 1 calc R
H27B H 0.406096 -0.072688 0.144419 0.034 Uiso 1 1 calc R
C28 C 0.9529(4) -0.0770(3) 0.07783(10) 0.0294(5) Uani 1 1 d .
C29 C 1.0155(4) 0.0724(3) 0.04576(11) 0.0346(6) Uani 1 1 d .
H29A H 1.031083 0.039271 0.007740 0.042 Uiso 1 1 calc R
H29B H 1.142365 0.117944 0.062974 0.042 Uiso 1 1 calc R
C30 C 0.8517(3) 0.2041(3) 0.04644(10) 0.0285(5) Uani 1 1 d .
H30A H 0.906288 0.319154 0.049739 0.034 Uiso 1 1 calc R
H30B H 0.755961 0.196781 0.013192 0.034 Uiso 1 1 calc R
C31 C 0.6027(4) -0.1120(3) 0.05036(10) 0.0318(5) Uani 1 1 d .
H31A H 0.468369 -0.087703 0.058411 0.048 Uiso 1 1 calc GR
H31B H 0.620823 -0.233656 0.048214 0.048 Uiso 1 1 calc GR
H31C H 0.624248 -0.060602 0.015367 0.048 Uiso 1 1 calc GR
C32 C -0.3076(4) 0.9600(4) 0.35431(11) 0.0378(6) Uani 1 1 d .
C33 C -0.4997(6) 1.2052(4) 0.35288(18) 0.0674(11) Uani 1 1 d .
H33A H -0.401282 1.267457 0.376959 0.101 Uiso 1 1 calc GR
H33B H -0.631978 1.241710 0.359386 0.101 Uiso 1 1 calc GR
H33C H -0.480214 1.226684 0.314677 0.101 Uiso 1 1 calc GR

loop_
_atom_site_aniso_label
_atom_site_aniso_U_11
_atom_site_aniso_U_22
_atom_site_aniso_U_33
_atom_site_aniso_U_23
_atom_site_aniso_U_13
_atom_site_aniso_U_12
O1 0.0301(8) 0.0438(10) 0.0223(8) -0.0040(7) 0.0032(6) 0.0104(8)
O2 0.0464(12) 0.0428(12) 0.0580(12) 0.0154(10) 0.0193(9) 0.0251(10)
O3 0.0690(15) 0.0402(12) 0.0712(15) 0.0018(11) 0.0243(12) -0.0110(11)
O4 0.0511(12) 0.0295(11) 0.0752(15) -0.0027(10) 0.0091(11) 0.0088(9)
C1 0.0283(12) 0.0359(14) 0.0204(10) -0.0054(9) 0.0044(9) 0.0021(10)
C2 0.0246(11) 0.0332(13) 0.0292(11) -0.0026(10) 0.0029(9) -0.0023(10)
C3 0.0252(12) 0.0302(13) 0.0363(13) -0.0004(10) 0.0088(10) 0.0011(10)
C4 0.0331(13) 0.0275(12) 0.0302(12) -0.0053(10) 0.0081(10) -0.0007(10)
C5 0.0472(15) 0.0362(14) 0.0302(13) -0.0036(11) 0.0128(11) 0.0009(12)
C6 0.0543(17) 0.0357(14) 0.0280(12) -0.0055(11) 0.0005(11) -0.0011(13)
C7 0.085(2) 0.0492(19) 0.0354(15) 0.0029(14) 0.0011(15) -0.0062(18)
C8 0.117(4) 0.052(2) 0.0426(19) 0.0072(17) -0.010(2) 0.008(2)
C9 0.107(3) 0.054(2) 0.052(2) 0.0007(18) -0.031(2) 0.029(2)
C10 0.066(2) 0.066(2) 0.0409(16) -0.0129(16) -0.0173(15) 0.0289(19)
C11 0.0481(16) 0.0408(15) 0.0276(12) -0.0093(12) -0.0093(11) 0.0048(13)
C12 0.0273(12) 0.0403(14) 0.0334(13) -0.0109(11) 0.0007(10) 0.0007(11)
C13 0.0251(12) 0.0483(16) 0.0363(14) -0.0104(12) 0.0090(10) -0.0036(11)
C14 0.0253(11) 0.0320(13) 0.0221(10) -0.0070(9) 0.0013(8) 0.0021(10)
C15 0.0290(12) 0.0245(11) 0.0270(11) -0.0015(9) 0.0023(9) 0.0037(10)
C16 0.0259(11) 0.0224(11) 0.0236(10) -0.0016(9) 0.0009(9) 0.0008(9)
C17 0.0301(12) 0.0235(11) 0.0335(12) 0.0066(10) 0.0101(10) 0.0066(10)
C18 0.0290(12) 0.0195(11) 0.0281(11) 0.0034(9) 0.0047(9) 0.0012(9)
C19 0.0224(11) 0.0201(11) 0.0225(10) 0.0021(8) 0.0023(8) 0.0010(9)
C20 0.0253(11) 0.0215(11) 0.0212(11) 0.0010(9) 0.0018(9) 0.0007(9)
C21 0.0261(11) 0.0222(11) 0.0214(10) -0.0010(9) 0.0012(8) 0.0010(9)
C22 0.0320(12) 0.0254(12) 0.0269(11) 0.0020(10) 0.0057(9) 0.0023(10)
C23 0.0326(12) 0.0352(13) 0.0230(11) 0.0004(10) 0.0063(9) 0.0010(11)
C24 0.0212(10) 0.0202(11) 0.0243(11) 0.0003(9) 0.0020(8) -0.0006(9)
C25 0.0246(11) 0.0198(11) 0.0260(11) -0.0001(9) 0.0011(9) 0.0033(9)
C26 0.0338(12) 0.0218(11) 0.0309(12) 0.0058(10) 0.0058(10) 0.0071(10)
C27 0.0326(12) 0.0228(12) 0.0316(12) 0.0058(10) 0.0084(10) 0.0043(10)
C28 0.0299(12) 0.0291(13) 0.0292(12) -0.0005(10) 0.0033(9) 0.0064(10)
C29 0.0302(13) 0.0322(13) 0.0434(14) 0.0010(12) 0.0131(11) 0.0037(11)
C30 0.0271(12) 0.0267(12) 0.0333(12) 0.0044(10) 0.0101(10) 0.0037(9)
C31 0.0321(13) 0.0268(12) 0.0363(13) -0.0065(10) 0.0035(10) -0.0014(10)
C32 0.0491(15) 0.0326(14) 0.0316(12) -0.0048(11) 0.0042(11) -0.0032(12)
C33 0.081(3) 0.0321(16) 0.084(3) -0.0046(17) -0.013(2) 0.0132(17)

loop_
_atom_type_symbol
_atom_type_description
_atom_type_scat_dispersion_real
_atom_type_scat_dispersion_imag
_atom_type_scat_source
C C 0.0148 0.0070 'International Tables Vol C Tables 4.2.6.8 and 6.1.1.4'
H H 0.0000 0.0000 'International Tables Vol C Tables 4.2.6.8 and 6.1.1.4'
O O 0.0412 0.0250 'International Tables Vol C Tables 4.2.6.8 and 6.1.1.4'

loop_
_geom_angle_atom_site_label_1
_geom_angle_atom_site_label_2
_geom_angle_atom_site_label_3
_geom_angle
C14 O1 C1 117.42(18)
C32 O4 C33 115.4(3)
O1 C1 H1 109.7
O1 C1 C2 105.76(19)
O1 C1 C13 110.74(19)
C2 C1 H1 109.7
C2 C1 C13 111.1(2)
C13 C1 H1 109.7
C1 C2 H2 118.5
C3 C2 C1 123.1(2)
C3 C2 H2 118.5
C2 C3 H3 117.6
C2 C3 C4 124.8(2)
C4 C3 H3 117.6
C3 C4 C5 109.5(2)
C3 C4 C12 111.5(2)
C3 C4 C32 107.7(2)
C12 C4 C5 104.4(2)
C32 C4 C5 111.2(2)
C32 C4 C12 112.6(2)
C4 C5 H5A 111.2
C4 C5 H5B 111.2
H5A C5 H5B 109.1
C6 C5 C4 103.0(2)
C6 C5 H5A 111.2
C6 C5 H5B 111.2
C7 C6 C5 128.7(3)
C11 C6 C5 110.0(2)
C11 C6 C7 121.3(3)
C6 C7 H7 120.5
C8 C7 C6 119.1(4)
C8 C7 H7 120.5
C7 C8 H8 119.8
C9 C8 C7 120.4(4)
C9 C8 H8 119.8
C8 C9 H9 119.5
C8 C9 C10 121.0(4)
C10 C9 H9 119.5
C9 C10 H10 120.5
C11 C10 C9 118.9(3)
C11 C10 H10 120.5
C6 C11 C10 119.3(3)
C6 C11 C12 111.3(2)
C10 C11 C12 129.4(3)
C4 C12 H12 108.7
C11 C12 C4 102.4(2)
C11 C12 H12 108.7
C11 C12 C13 114.9(2)
C13 C12 C4 113.3(2)
C13 C12 H12 108.7
C1 C13 C12 110.7(2)
C1 C13 H13A 109.5
C1 C13 H13B 109.5
C12 C13 H13A 109.5
C12 C13 H13B 109.5
H13A C13 H13B 108.1
O1 C14 C23 123.5(2)
C15 C14 O1 116.2(2)
C15 C14 C23 120.1(2)
C14 C15 H15 119.4
C14 C15 C16 121.3(2)
C16 C15 H15 119.4
C15 C16 C17 117.6(2)
C15 C16 C21 120.1(2)
C21 C16 C17 122.2(2)
C16 C17 H17A 108.9
C16 C17 H17B 108.9
C16 C17 C18 113.16(19)
H17A C17 H17B 107.8
C18 C17 H17A 108.9
C18 C17 H17B 108.9
C17 C18 H18A 109.7
C17 C18 H18B 109.7
C17 C18 C19 109.96(19)
H18A C18 H18B 108.2
C19 C18 H18A 109.7
C19 C18 H18B 109.7
C18 C19 H19 108.7
C18 C19 C20 109.68(18)
C20 C19 H19 108.7
C24 C19 C18 113.10(19)
C24 C19 H19 108.7
C24 C19 C20 107.94(17)
C19 C20 H20 106.3
C21 C20 C19 111.38(18)
C21 C20 H20 106.3
C21 C20 C27 114.49(19)
C27 C20 C19 111.49(18)
C27 C20 H20 106.3
C16 C21 C20 120.9(2)
C22 C21 C16 117.3(2)
C22 C21 C20 121.7(2)
C21 C22 H22 118.7
C23 C22 C21 122.6(2)
C23 C22 H22 118.7
C14 C23 C22 118.5(2)
C14 C23 H23 120.7
C22 C23 H23 120.7
C19 C24 H24 106.3
C19 C24 C25 111.93(18)
C19 C24 C30 120.14(19)
C25 C24 H24 106.3
C30 C24 H24 106.3
C30 C24 C25 104.94(19)
C24 C25 C31 113.9(2)
C26 C25 C24 108.81(19)
C26 C25 C28 117.68(19)
C26 C25 C31 111.3(2)
C28 C25 C24 100.37(19)
C28 C25 C31 104.58(18)
C25 C26 H26A 109.5
C25 C26 H26B 109.5
C25 C26 C27 110.70(18)
H26A C26 H26B 108.1
C27 C26 H26A 109.5
C27 C26 H26B 109.5
C20 C27 H27A 109.0
C20 C27 H27B 109.0
C26 C27 C20 112.7(2)
C26 C27 H27A 109.0
C26 C27 H27B 109.0
H27A C27 H27B 107.8
O2 C28 C25 126.5(2)
O2 C28 C29 125.0(2)
C29 C28 C25 108.44(19)
C28 C29 H29A 110.5
C28 C29 H29B 110.5
C28 C29 C30 106.37(19)
H29A C29 H29B 108.6
C30 C29 H29A 110.5
C30 C29 H29B 110.5
C24 C30 C29 101.76(19)
C24 C30 H30A 111.4
C24 C30 H30B 111.4
C29 C30 H30A 111.4
C29 C30 H30B 111.4
H30A C30 H30B 109.3
C25 C31 H31A 109.5
C25 C31 H31B 109.5
C25 C31 H31C 109.5
H31A C31 H31B 109.5
H31A C31 H31C 109.5
H31B C31 H31C 109.5
O3 C32 O4 123.8(3)
O3 C32 C4 126.1(3)
O4 C32 C4 110.2(2)
O4 C33 H33A 109.5
O4 C33 H33B 109.5
O4 C33 H33C 109.5
H33A C33 H33B 109.5
H33A C33 H33C 109.5
H33B C33 H33C 109.5

loop_
_geom_bond_atom_site_label_1
_geom_bond_atom_site_label_2
_geom_bond_distance
O1 C1 1.440(3)
O1 C14 1.384(3)
O2 C28 1.207(3)
O3 C32 1.193(4)
O4 C32 1.332(4)
O4 C33 1.449(4)
C1 H1 1.0000
C1 C2 1.495(3)
C1 C13 1.514(4)
C2 H2 0.9500
C2 C3 1.326(4)
C3 H3 0.9500
C3 C4 1.512(4)
C4 C5 1.554(3)
C4 C12 1.541(3)
C4 C32 1.524(4)
C5 H5A 0.9900
C5 H5B 0.9900
C5 C6 1.498(4)
C6 C7 1.387(4)
C6 C11 1.387(4)
C7 H7 0.9500
C7 C8 1.374(6)
C8 H8 0.9500
C8 C9 1.373(7)
C9 H9 0.9500
C9 C10 1.395(6)
C10 H10 0.9500
C10 C11 1.390(4)
C11 C12 1.510(4)
C12 H12 1.0000
C12 C13 1.529(3)
C13 H13A 0.9900
C13 H13B 0.9900
C14 C15 1.379(3)
C14 C23 1.389(4)
C15 H15 0.9500
C15 C16 1.391(3)
C16 C17 1.515(3)
C16 C21 1.404(3)
C17 H17A 0.9900
C17 H17B 0.9900
C17 C18 1.519(3)
C18 H18A 0.9900
C18 H18B 0.9900
C18 C19 1.526(3)
C19 H19 1.0000
C19 C20 1.547(3)
C19 C24 1.514(3)
C20 H20 1.0000
C20 C21 1.525(3)
C20 C27 1.545(3)
C21 C22 1.403(3)
C22 H22 0.9500
C22 C23 1.392(3)
C23 H23 0.9500
C24 H24 1.0000
C24 C25 1.539(3)
C24 C30 1.530(3)
C25 C26 1.524(3)
C25 C28 1.526(3)
C25 C31 1.544(3)
C26 H26A 0.9900
C26 H26B 0.9900
C26 C27 1.541(3)
C27 H27A 0.9900
C27 H27B 0.9900
C28 C29 1.517(4)
C29 H29A 0.9900
C29 H29B 0.9900
C29 C30 1.536(3)
C30 H30A 0.9900
C30 H30B 0.9900
C31 H31A 0.9800
C31 H31B 0.9800
C31 H31C 0.9800
C33 H33A 0.9800
C33 H33B 0.9800
C33 H33C 0.9800
